data_1520264
loop_
_publ_author_name
'Coles, Simon J.'
'Hursthouse, Michael B.'
'Sengul, Abdurrahaman'
'Altin, Safinaz'
'Kurt, Ozgur'

_publ_section_title
;
 tetrakis(Pyridine)-copper(i), hexafluorophosphate
;
_journal_name_full 'Crystal Structure Report Archive'
_journal_page_first 385
_journal_year 2008
_chemical_formula_sum 'C20 H20 Cu F6 N4 P'
_chemical_formula_weight 524.91
_space_group_IT_number 82
_symmetry_cell_setting tetragonal
_symmetry_space_group_name_Hall 'I -4'
_symmetry_space_group_name_H-M 'I -4'
_atom_sites_solution_hydrogens geom
_atom_sites_solution_primary direct
_atom_sites_solution_secondary difmap
_cell_angle_alpha 90.00
_cell_angle_beta 90.00
_cell_angle_gamma 90.00
_cell_formula_units_Z 2
_cell_length_a 12.50090(10)
_cell_length_b 12.50090(10)
_cell_length_c 6.91330(10)
_cell_measurement_reflns_used 12510
_cell_measurement_temperature 120(2)
_cell_measurement_theta_max 27.48
_cell_measurement_theta_min 2.91
_cell_volume 1080.36(2)
_computing_cell_refinement 'DENZO, COLLECT'
_computing_data_reduction 'DENZO, COLLECT'
_computing_molecular_graphics 'PLATON (Spek, 2003)'
_computing_structure_refinement 'SHELXL-97 (Sheldrick, 1997)'
_computing_structure_solution 'SHELXS-97 (Sheldrick, 1997)'
_diffrn_ambient_temperature 120(2)
_diffrn_detector_area_resol_mean 9.091
_diffrn_measured_fraction_theta_full 0.997
_diffrn_measured_fraction_theta_max 0.997
_diffrn_measurement_device_type 'Bruker-Nonius KappaCCD Area Detector'
_diffrn_measurement_method '\f and \w scans'
_diffrn_radiation_monochromator graphite
_diffrn_radiation_source 'Bruker-Nonius FR591 rotating anode'
_diffrn_radiation_type MoK\a
_diffrn_radiation_wavelength 0.71073
_diffrn_reflns_av_R_equivalents 0.0331
_diffrn_reflns_av_sigmaI/netI 0.0260
_diffrn_reflns_limit_h_max 16
_diffrn_reflns_limit_h_min -16
_diffrn_reflns_limit_k_max 16
_diffrn_reflns_limit_k_min -16
_diffrn_reflns_limit_l_max 8
_diffrn_reflns_limit_l_min -8
_diffrn_reflns_number 9784
_diffrn_reflns_theta_full 27.46
_diffrn_reflns_theta_max 27.46
_diffrn_reflns_theta_min 3.26
_diffrn_standards_decay_% negligible
_diffrn_standards_number none
_exptl_absorpt_coefficient_mu 1.151
_exptl_absorpt_correction_T_max 0.8742
_exptl_absorpt_correction_T_min 0.5450
_exptl_absorpt_correction_type multi-scan
_exptl_absorpt_process_details 'SADABS V2.10 (Sheldrick, G.M., 2003)'
_exptl_crystal_colour orange
_exptl_crystal_density_diffrn 1.614
_exptl_crystal_density_method 'not measured'
_exptl_crystal_description rod
_exptl_crystal_F_000 532
_exptl_crystal_size_max 0.60
_exptl_crystal_size_mid 0.15
_exptl_crystal_size_min 0.12
_refine_diff_density_max 0.273
_refine_diff_density_min -0.380
_refine_diff_density_rms 0.069
_refine_ls_abs_structure_details 'Flack H D (1983), Acta Cryst. A39, 876-881'
_refine_ls_abs_structure_Flack 0.043(13)
_refine_ls_extinction_method none
_refine_ls_goodness_of_fit_ref 1.116
_refine_ls_hydrogen_treatment constr
_refine_ls_matrix_type full
_refine_ls_number_parameters 73
_refine_ls_number_reflns 1236
_refine_ls_number_restraints 0
_refine_ls_restrained_S_all 1.116
_refine_ls_R_factor_all 0.0263
_refine_ls_R_factor_gt 0.0250
_refine_ls_shift/su_max 0.006
_refine_ls_shift/su_mean 0.001
_refine_ls_structure_factor_coef Fsqd
_refine_ls_weighting_details 'calc w=1/[\s^2^(Fo^2^)+(0.0368P)^2^+0.3077P] where P=(Fo^2^+2Fc^2^)/3'
_refine_ls_weighting_scheme calc
_refine_ls_wR_factor_gt 0.0636
_refine_ls_wR_factor_ref 0.0643
_reflns_number_gt 1205
_reflns_number_total 1236
_reflns_threshold_expression >2sigma(I)
_cod_data_source_file eCrystal-385.cif
_cod_data_source_block 2008sjc0003
_cod_depositor_comments
;
Citation :
Coles, Simon J. and Hursthouse, Michael B. and Sengul, Abdurrahaman and
Altin, Safinaz and Kurt, Ozgur (2008) 
University of Southampton, Crystal Structure Report Archive. 
(doi:10.5258/ecrystals/385)

More at:
http://ecrystals.chem.soton.ac.uk/385/

The following automatic conversions were performed:

'_symmetry_cell_setting' value 'Tetragonal' changed to 'tetragonal'
according to the built-in table from CIF Core dictionary named
'cif_core.dic' version 2.4.1 from 2010-06-29.

Automatic conversion script
Id: cif_fix_values 3392 2015-05-12 13:50:21Z andrius 
;
_cod_original_sg_symbol_H-M I-4
_cod_database_code 1520264

loop_
_symmetry_equiv_pos_as_xyz
'x, y, z'
'-x, -y, z'
'y, -x, -z'
'-y, x, -z'
'x+1/2, y+1/2, z+1/2'
'-x+1/2, -y+1/2, z+1/2'
'y+1/2, -x+1/2, -z+1/2'
'-y+1/2, x+1/2, -z+1/2'

loop_
_atom_site_label
_atom_site_type_symbol
_atom_site_fract_x
_atom_site_fract_y
_atom_site_fract_z
_atom_site_U_iso_or_equiv
_atom_site_adp_type
_atom_site_occupancy
_atom_site_symmetry_multiplicity
_atom_site_calc_flag
_atom_site_refinement_flags
_atom_site_disorder_assembly
_atom_site_disorder_group
C1 C 0.28457(14) 0.55387(15) 0.8342(3) 0.0236(4) Uani 1 1 d . . .
H1 H 0.2594 0.5046 0.9284 0.028 Uiso 1 1 calc R . .
C2 C 0.21165(16) 0.60003(16) 0.7107(3) 0.0271(4) Uani 1 1 d . . .
H2 H 0.1380 0.5819 0.7186 0.033 Uiso 1 1 calc R . .
C3 C 0.24698(17) 0.67324(17) 0.5747(3) 0.0298(4) Uani 1 1 d . . .
H3 H 0.1984 0.7053 0.4864 0.036 Uiso 1 1 calc R . .
C4 C 0.35473(18) 0.69862(18) 0.5704(3) 0.0311(4) Uani 1 1 d . . .
H4 H 0.3811 0.7506 0.4821 0.037 Uiso 1 1 calc R . .
C5 C 0.42323(15) 0.64734(16) 0.6961(3) 0.0254(4) Uani 1 1 d . . .
H5 H 0.4973 0.6637 0.6894 0.031 Uiso 1 1 calc R . .
N1 N 0.39052(12) 0.57544(12) 0.8275(2) 0.0213(3) Uani 1 1 d . . .
Cu1 Cu 0.5000 0.5000 1.0000 0.02250(13) Uani 1 4 d S . .
P1 P 0.5000 1.0000 0.7500 0.0201(2) Uani 1 4 d S . .
F1 F 0.5000 1.0000 0.5185(3) 0.0469(5) Uani 1 2 d S . .
F2 F 0.53466(14) 0.87784(11) 0.7500(3) 0.0535(4) Uani 1 1 d . . .

loop_
_atom_site_aniso_label
_atom_site_aniso_U_11
_atom_site_aniso_U_22
_atom_site_aniso_U_33
_atom_site_aniso_U_23
_atom_site_aniso_U_13
_atom_site_aniso_U_12
C1 0.0202(9) 0.0195(8) 0.0310(10) -0.0002(7) -0.0006(8) -0.0026(7)
C2 0.0199(9) 0.0256(9) 0.0360(11) -0.0057(8) -0.0043(8) 0.0004(7)
C3 0.0295(10) 0.0332(11) 0.0269(9) -0.0010(8) -0.0052(8) 0.0087(8)
C4 0.0331(11) 0.0334(11) 0.0267(9) 0.0068(8) 0.0051(8) 0.0056(8)
C5 0.0201(9) 0.0274(9) 0.0288(10) 0.0040(7) 0.0045(7) 0.0008(7)
N1 0.0183(7) 0.0196(7) 0.0261(8) -0.0004(6) -0.0003(6) 0.0007(6)
Cu1 0.01944(15) 0.01944(15) 0.0286(2) 0.000 0.000 0.000
P1 0.0201(3) 0.0201(3) 0.0202(5) 0.000 0.000 0.000
F1 0.0699(13) 0.0488(11) 0.0222(9) 0.000 0.000 0.0098(9)
F2 0.0748(11) 0.0251(7) 0.0607(10) 0.0040(7) -0.0032(8) 0.0126(7)

loop_
_atom_type_symbol
_atom_type_description
_atom_type_scat_dispersion_real
_atom_type_scat_dispersion_imag
_atom_type_scat_source
C C 0.0033 0.0016 'International Tables Vol C Tables 4.2.6.8 and 6.1.1.4'
H H 0.0000 0.0000 'International Tables Vol C Tables 4.2.6.8 and 6.1.1.4'
N N 0.0061 0.0033 'International Tables Vol C Tables 4.2.6.8 and 6.1.1.4'
Cu Cu 0.3201 1.2651 'International Tables Vol C Tables 4.2.6.8 and 6.1.1.4'
P P 0.1023 0.0942 'International Tables Vol C Tables 4.2.6.8 and 6.1.1.4'
F F 0.0171 0.0103 'International Tables Vol C Tables 4.2.6.8 and 6.1.1.4'

loop_
_geom_angle_atom_site_label_1
_geom_angle_atom_site_label_2
_geom_angle_atom_site_label_3
_geom_angle
_geom_angle_site_symmetry_1
_geom_angle_site_symmetry_3
N1 C1 C2 122.98(18) . .
C1 C2 C3 119.16(18) . .
C4 C3 C2 118.48(19) . .
C5 C4 C3 119.0(2) . .
N1 C5 C4 123.32(19) . .
C5 N1 C1 117.05(16) . .
C5 N1 Cu1 119.98(13) . .
C1 N1 Cu1 122.93(13) . .
N1 Cu1 N1 108.69(9) 3_567 4_657
N1 Cu1 N1 109.86(5) 3_567 .
N1 Cu1 N1 109.86(5) 4_657 .
N1 Cu1 N1 109.86(5) 3_567 2_665
N1 Cu1 N1 109.86(5) 4_657 2_665
N1 Cu1 N1 108.69(9) . 2_665
F2 P1 F2 90.000(1) 7_466 2_675
F2 P1 F2 90.000(1) 7_466 .
F2 P1 F2 179.98(13) 2_675 .
F2 P1 F2 179.98(13) 7_466 8_656
F2 P1 F2 90.000(1) 2_675 8_656
F2 P1 F2 90.000(1) . 8_656
F2 P1 F1 89.99(7) 7_466 7_466
F2 P1 F1 90.01(7) 2_675 7_466
F2 P1 F1 90.01(7) . 7_466
F2 P1 F1 89.99(7) 8_656 7_466
F2 P1 F1 90.01(7) 7_466 .
F2 P1 F1 89.99(7) 2_675 .
F2 P1 F1 89.99(7) . .
F2 P1 F1 90.01(7) 8_656 .
F1 P1 F1 180.000(1) 7_466 .

loop_
_geom_bond_atom_site_label_1
_geom_bond_atom_site_label_2
_geom_bond_distance
_geom_bond_site_symmetry_2
C1 N1 1.352(2) .
C1 C2 1.376(3) .
C2 C3 1.384(3) .
C3 C4 1.384(3) .
C4 C5 1.378(3) .
C5 N1 1.342(2) .
N1 Cu1 2.0454(16) .
Cu1 N1 2.0454(16) 3_567
Cu1 N1 2.0454(16) 4_657
Cu1 N1 2.0454(16) 2_665
P1 F2 1.5874(14) 7_466
P1 F2 1.5874(14) 2_675
P1 F2 1.5874(14) .
P1 F2 1.5874(14) 8_656
P1 F1 1.600(2) 7_466
P1 F1 1.600(2) .
